data_7246348
loop_
_publ_author_name
'Bogdan, Marta'
'Siera\'nski, Tomasz'
'\'Swi\;atkowski, Marcin'
'Trz\;esowska-Kruszy\'nska, Agata'

_publ_section_title
;
 On structural factors determining the nature of the fluorescent
 properties of OIHMs based on 8-hydroxyquinoline
;
_journal_issue 13
_journal_name_full CrystEngComm
_journal_page_first 1993
_journal_page_last 2002
_journal_paper_doi 10.1039/D3CE00061C
_journal_volume 25
_journal_year 2023
_chemical_formula_moiety '2(C9 H8 N O), Br4 Hg'
_chemical_formula_sum 'C18 H16 Br4 Hg N2 O2'
_chemical_formula_weight 812.56
_space_group_crystal_system monoclinic
_space_group_IT_number 13
_space_group_name_Hall '-P 2yac'
_space_group_name_H-M_alt 'P 1 2/n 1'
_atom_sites_solution_hydrogens mixed
_atom_sites_solution_primary dual
_atom_sites_solution_secondary difmap
_audit_creation_method SHELXL-2018/1
_audit_update_record
;
2023-02-17 deposited with the CCDC.	2023-02-24 downloaded from the CCDC.
;
_cell_angle_alpha 90
_cell_angle_beta 90.388(4)
_cell_angle_gamma 90
_cell_formula_units_Z 4
_cell_length_a 17.0829(8)
_cell_length_b 7.2297(3)
_cell_length_c 17.2934(8)
_cell_measurement_reflns_used 5422
_cell_measurement_temperature 100.0(1)
_cell_measurement_theta_max 31.3970
_cell_measurement_theta_min 3.6820
_cell_volume 2135.76(17)
_computing_cell_refinement 'CrysAlisPro 1.171.40.68a (Rigaku OD, 2019)'
_computing_data_collection 'CrysAlisPro 1.171.40.68a (Rigaku OD, 2019)'
_computing_data_reduction 'CrysAlisPro 1.171.40.68a (Rigaku OD, 2019)'
_computing_molecular_graphics
;XP in SHELXTL (Sheldrick, 2008)
 ORTEP-3 W v. 1.062 (Farrugia 2012)
;
_computing_publication_material
;SHELXL-2018/1 (Sheldrick, 2018) and
 PLATON (Spek, 2009)
;
_computing_structure_refinement 'SHELXL-2018/1 (Sheldrick, 2018)'
_computing_structure_solution 'SHELXT (Sheldrick, 2015a)'
_diffrn_ambient_environment N~2~
_diffrn_ambient_temperature 100.0(1)
_diffrn_detector 'CCD plate'
_diffrn_detector_type 'Pilatus 300K'
_diffrn_measured_fraction_theta_full 0.990
_diffrn_measured_fraction_theta_max 0.990
_diffrn_measurement_device 'four-circle diffractometer'
_diffrn_measurement_device_type 'XtaLAB Synergy, Dualflex, Pilatus 300K'
_diffrn_measurement_method '\w scans'
_diffrn_radiation_monochromator mirror
_diffrn_radiation_probe x-ray
_diffrn_radiation_type MoK\a
_diffrn_radiation_wavelength 0.71073
_diffrn_reflns_av_R_equivalents 0.0531
_diffrn_reflns_av_unetI/netI 0.0499
_diffrn_reflns_Laue_measured_fraction_full 0.990
_diffrn_reflns_Laue_measured_fraction_max 0.990
_diffrn_reflns_limit_h_max 20
_diffrn_reflns_limit_h_min -20
_diffrn_reflns_limit_k_max 8
_diffrn_reflns_limit_k_min -8
_diffrn_reflns_limit_l_max 20
_diffrn_reflns_limit_l_min -20
_diffrn_reflns_number 12595
_diffrn_reflns_point_group_measured_fraction_full 0.990
_diffrn_reflns_point_group_measured_fraction_max 0.990
_diffrn_reflns_theta_full 25.027
_diffrn_reflns_theta_max 25.027
_diffrn_reflns_theta_min 3.674
_diffrn_source 'micro-focus sealed X-ray tube'
_diffrn_source_type 'PhotonJet (Mo) X-ray Source'
_exptl_absorpt_coefficient_mu 14.706
_exptl_absorpt_correction_T_max 0.706
_exptl_absorpt_correction_T_min 0.462
_exptl_absorpt_correction_type gaussian
_exptl_absorpt_process_details
;
CrysAlisPro 1.171.40.68a (Rigaku Oxford Diffraction, 2019)
Numerical absorption correction based on gaussian integration over
			a multifaceted crystal model
Empirical absorption correction using spherical harmonics,
 implemented in SCALE3 ABSPACK scaling algorithm.
;
_exptl_crystal_colour colourless
_exptl_crystal_density_diffrn 2.527
_exptl_crystal_description prism
_exptl_crystal_F_000 1496
_exptl_crystal_size_max 0.074
_exptl_crystal_size_mid 0.069
_exptl_crystal_size_min 0.033
_refine_diff_density_max 2.754
_refine_diff_density_min -2.033
_refine_diff_density_rms 0.215
_refine_ls_extinction_method none
_refine_ls_goodness_of_fit_ref 1.040
_refine_ls_hydrogen_treatment constr
_refine_ls_matrix_type full
_refine_ls_number_parameters 223
_refine_ls_number_reflns 3745
_refine_ls_number_restraints 0
_refine_ls_restrained_S_all 1.040
_refine_ls_R_factor_all 0.0458
_refine_ls_R_factor_gt 0.0361
_refine_ls_shift/su_max 0.001
_refine_ls_shift/su_mean 0.000
_refine_ls_structure_factor_coef Fsqd
_refine_ls_weighting_details 'w=1/[\s^2^(Fo^2^)+(0.0502P)^2^+2.5245P] where P=(Fo^2^+2Fc^2^)/3'
_refine_ls_weighting_scheme calc
_refine_ls_wR_factor_gt 0.0861
_refine_ls_wR_factor_ref 0.0901
_reflns_Friedel_coverage 0.000
_reflns_number_gt 3155
_reflns_number_total 3745
_reflns_threshold_expression 'I > 2\s(I)'
_cod_data_source_file d3ce00061c2.cif
_cod_data_source_block mz1026b
_cod_depositor_comments 'Adding full bibliography for 7246339--7246352.cif.'
_cod_original_sg_symbol_H-M 'P 2/n'
_cod_database_code 7246348
_shelx_shelxl_version_number 2018/1
_shelx_space_group_comment
;
The symmetry employed for this shelxl refinement is uniquely defined
by the following loop, which should always be used as a source of
symmetry information in preference to the above space-group names.
They are only intended as comments.
;

loop_
_space_group_symop_operation_xyz
'x, y, z'
'-x+1/2, y, -z+1/2'
'-x, -y, -z'
'x-1/2, -y, z-1/2'

loop_
_atom_site_label
_atom_site_type_symbol
_atom_site_fract_x
_atom_site_fract_y
_atom_site_fract_z
_atom_site_U_iso_or_equiv
_atom_site_adp_type
_atom_site_occupancy
_atom_site_site_symmetry_order
_atom_site_calc_flag
_atom_site_refinement_flags_posn
_atom_site_refinement_flags_adp
_atom_site_refinement_flags_occupancy
_atom_site_disorder_assembly
_atom_site_disorder_group
Hg1 Hg 0.250000 0.75228(5) 0.250000 0.01550(12) Uani 1 2 d S T P . .
Br1 Br 0.30551(4) 0.54350(9) 0.13991(4) 0.01926(17) Uani 1 1 d . . . . .
Br2 Br 0.36211(4) 0.95725(10) 0.30582(4) 0.02290(19) Uani 1 1 d . . . . .
Hg11 Hg 0.750000 0.70535(5) 0.250000 0.01825(12) Uani 1 2 d S T P . .
Br11 Br 0.63033(4) 0.92715(10) 0.26889(4) 0.02196(18) Uani 1 1 d . . . . .
Br12 Br 0.72932(4) 0.48500(10) 0.13098(4) 0.02281(18) Uani 1 1 d . . . . .
O1 O 0.3847(3) 0.7805(7) 0.4777(3) 0.0212(11) Uani 1 1 d . . . . .
H1O H 0.377700 0.785725 0.429648 0.032 Uiso 1 1 calc R U . . .
N1 N 0.4213(3) 0.6454(8) 0.6191(3) 0.0170(13) Uani 1 1 d . . . . .
H1N H 0.374027 0.651326 0.606204 0.020 Uiso 1 1 d R U . . .
C1 C 0.4340(4) 0.5752(10) 0.6884(4) 0.0198(16) Uani 1 1 d . . . . .
H1 H 0.391033 0.550606 0.721436 0.024 Uiso 1 1 calc R U . . .
C2 C 0.5104(4) 0.5364(10) 0.7135(5) 0.0217(16) Uani 1 1 d . . . . .
H2 H 0.519886 0.484089 0.763128 0.026 Uiso 1 1 calc R U . . .
C3 C 0.5705(4) 0.5755(9) 0.6654(4) 0.0186(15) Uani 1 1 d . . . . .
H3 H 0.622411 0.551148 0.682555 0.022 Uiso 1 1 calc R U . . .
C4 C 0.5589(4) 0.6513(9) 0.5904(4) 0.0141(7) Uani 1 1 d . . . . .
C5 C 0.6188(4) 0.6904(9) 0.5379(4) 0.0166(15) Uani 1 1 d . . . . .
H5 H 0.671804 0.667793 0.552023 0.020 Uiso 1 1 calc R U . . .
C6 C 0.6013(4) 0.7607(9) 0.4667(4) 0.0154(15) Uani 1 1 d . . . . .
H6 H 0.642472 0.786758 0.431680 0.019 Uiso 1 1 calc R U . . .
C7 C 0.5235(4) 0.7952(9) 0.4443(4) 0.0174(15) Uani 1 1 d . . . . .
H7 H 0.512751 0.845843 0.394692 0.021 Uiso 1 1 calc R U . . .
C8 C 0.4629(4) 0.7565(9) 0.4934(4) 0.0150(10) Uani 1 1 d . . . . .
C9 C 0.4807(4) 0.6863(9) 0.5670(4) 0.0141(7) Uani 1 1 d . . . . .
O11 O 0.4780(3) 0.7301(7) 0.1164(3) 0.0169(11) Uani 1 1 d . . . . .
H11O H 0.432639 0.687735 0.122046 0.025 Uiso 1 1 calc R U . . .
N11 N 0.6151(3) 0.8872(8) 0.0796(3) 0.0156(12) Uani 1 1 d . . . . .
H11N H 0.603227 0.875247 0.126804 0.019 Uiso 1 1 d R U . . .
C11 C 0.6841(4) 0.9708(10) 0.0674(5) 0.0203(16) Uani 1 1 d . . . . .
H11 H 0.714509 1.013961 0.109851 0.024 Uiso 1 1 calc R U . . .
C12 C 0.7108(4) 0.9942(10) -0.0079(5) 0.0217(16) Uani 1 1 d . . . . .
H12 H 0.759951 1.051043 -0.017239 0.026 Uiso 1 1 calc R U . . .
C13 C 0.6651(4) 0.9339(10) -0.0681(5) 0.0199(16) Uani 1 1 d . . . . .
H13 H 0.683339 0.948007 -0.119559 0.024 Uiso 1 1 calc R U . . .
C14 C 0.5917(4) 0.8515(9) -0.0553(4) 0.0141(7) Uani 1 1 d . . . . .
C15 C 0.5400(4) 0.7973(9) -0.1161(4) 0.0179(15) Uani 1 1 d . . . . .
H15 H 0.553851 0.816260 -0.168584 0.021 Uiso 1 1 calc R U . . .
C16 C 0.4696(4) 0.7172(9) -0.0976(5) 0.0190(16) Uani 1 1 d . . . . .
H16 H 0.435514 0.677520 -0.137914 0.023 Uiso 1 1 calc R U . . .
C17 C 0.4468(4) 0.6926(9) -0.0200(4) 0.0158(15) Uani 1 1 d . . . . .
H17 H 0.397599 0.637513 -0.009281 0.019 Uiso 1 1 calc R U . . .
C18 C 0.4938(4) 0.7459(9) 0.0396(4) 0.0150(10) Uani 1 1 d . . . . .
C19 C 0.5673(4) 0.8279(9) 0.0214(4) 0.0141(7) Uani 1 1 d . . . . .

loop_
_atom_site_aniso_label
_atom_site_aniso_U_11
_atom_site_aniso_U_22
_atom_site_aniso_U_33
_atom_site_aniso_U_23
_atom_site_aniso_U_13
_atom_site_aniso_U_12
Hg1 0.0167(2) 0.01172(19) 0.0182(2) 0.000 0.00310(16) 0.000
Br1 0.0180(3) 0.0164(4) 0.0234(4) -0.0063(3) 0.0072(3) -0.0029(3)
Br2 0.0266(4) 0.0181(4) 0.0239(4) 0.0003(3) -0.0028(3) -0.0079(3)
Hg11 0.0183(2) 0.0167(2) 0.0197(2) 0.000 0.00146(16) 0.000
Br11 0.0234(4) 0.0233(4) 0.0192(4) 0.0028(3) 0.0054(3) 0.0076(3)
Br12 0.0230(4) 0.0198(4) 0.0255(4) -0.0046(3) -0.0012(3) -0.0045(3)
O1 0.019(3) 0.025(3) 0.020(3) 0.001(2) 0.000(2) 0.002(2)
N1 0.016(3) 0.019(3) 0.016(3) -0.004(2) 0.003(2) 0.002(2)
C1 0.026(4) 0.013(3) 0.021(4) -0.001(3) 0.009(3) -0.003(3)
C2 0.030(4) 0.015(4) 0.021(4) 0.002(3) 0.001(3) 0.000(3)
C3 0.028(4) 0.007(3) 0.021(4) -0.004(3) -0.002(3) 0.004(3)
C4 0.0170(18) 0.0050(15) 0.0204(19) -0.0004(13) -0.0005(15) 0.0017(12)
C5 0.014(4) 0.015(3) 0.020(4) -0.001(3) -0.002(3) 0.004(3)
C6 0.013(3) 0.015(3) 0.018(4) -0.007(3) 0.006(3) -0.004(3)
C7 0.027(4) 0.010(3) 0.015(4) -0.003(3) 0.000(3) 0.003(3)
C8 0.019(3) 0.005(2) 0.021(3) -0.0034(18) 0.001(2) 0.0034(17)
C9 0.0170(18) 0.0050(15) 0.0204(19) -0.0004(13) -0.0005(15) 0.0017(12)
O11 0.013(3) 0.017(2) 0.020(3) 0.005(2) 0.002(2) -0.0046(19)
N11 0.020(3) 0.012(3) 0.015(3) 0.006(2) 0.004(2) 0.000(2)
C11 0.014(3) 0.014(4) 0.032(4) -0.001(3) -0.003(3) -0.003(3)
C12 0.020(4) 0.014(3) 0.031(4) 0.004(3) 0.005(3) 0.003(3)
C13 0.018(4) 0.013(3) 0.029(4) 0.003(3) 0.008(3) 0.002(3)
C14 0.0170(18) 0.0050(15) 0.0204(19) -0.0004(13) -0.0005(15) 0.0017(12)
C15 0.023(4) 0.014(3) 0.016(4) 0.000(3) 0.003(3) 0.006(3)
C16 0.022(4) 0.011(3) 0.024(4) -0.004(3) 0.002(3) 0.004(3)
C17 0.018(4) 0.007(3) 0.023(4) 0.000(3) 0.002(3) 0.004(3)
C18 0.019(3) 0.005(2) 0.021(3) -0.0034(18) 0.001(2) 0.0034(17)
C19 0.0170(18) 0.0050(15) 0.0204(19) -0.0004(13) -0.0005(15) 0.0017(12)

loop_
_atom_type_symbol
_atom_type_description
_atom_type_scat_dispersion_real
_atom_type_scat_dispersion_imag
_atom_type_scat_source
C C 0.0033 0.0016 'International Tables Vol C Tables 4.2.6.8 and 6.1.1.4'
H H 0.0000 0.0000 'International Tables Vol C Tables 4.2.6.8 and 6.1.1.4'
N N 0.0061 0.0033 'International Tables Vol C Tables 4.2.6.8 and 6.1.1.4'
O O 0.0106 0.0060 'International Tables Vol C Tables 4.2.6.8 and 6.1.1.4'
Hg Hg -2.3894 9.2266 'International Tables Vol C Tables 4.2.6.8 and 6.1.1.4'
Br Br -0.2901 2.4595 'International Tables Vol C Tables 4.2.6.8 and 6.1.1.4'

loop_
_geom_angle_atom_site_label_1
_geom_angle_atom_site_label_2
_geom_angle_atom_site_label_3
_geom_angle
_geom_angle_site_symmetry_1
_geom_angle_site_symmetry_3
_geom_angle_publ_flag
Br2 Hg1 Br2 110.57(4) . 2 ?
Br2 Hg1 Br1 109.24(2) . . ?
Br2 Hg1 Br1 109.18(2) 2 . ?
Br2 Hg1 Br1 109.18(2) . 2 ?
Br2 Hg1 Br1 109.24(2) 2 2 ?
Br1 Hg1 Br1 109.42(3) . 2 ?
Br11 Hg11 Br11 104.54(4) 2_655 . ?
Br11 Hg11 Br12 111.61(2) 2_655 2_655 ?
Br11 Hg11 Br12 112.00(2) . 2_655 ?
Br11 Hg11 Br12 112.00(2) 2_655 . ?
Br11 Hg11 Br12 111.60(2) . . ?
Br12 Hg11 Br12 105.26(4) 2_655 . ?
C8 O1 H1O 109.5 . . ?
C1 N1 C9 123.6(6) . . ?
C1 N1 H1N 114.4 . . ?
C9 N1 H1N 121.5 . . ?
N1 C1 C2 120.4(7) . . ?
N1 C1 H1 119.8 . . ?
C2 C1 H1 119.8 . . ?
C3 C2 C1 118.4(7) . . ?
C3 C2 H2 120.8 . . ?
C1 C2 H2 120.8 . . ?
C2 C3 C4 122.7(7) . . ?
C2 C3 H3 118.7 . . ?
C4 C3 H3 118.7 . . ?
C5 C4 C9 118.1(7) . . ?
C5 C4 C3 124.8(7) . . ?
C9 C4 C3 117.1(6) . . ?
C6 C5 C4 120.2(7) . . ?
C6 C5 H5 119.9 . . ?
C4 C5 H5 119.9 . . ?
C5 C6 C7 121.1(7) . . ?
C5 C6 H6 119.5 . . ?
C7 C6 H6 119.5 . . ?
C8 C7 C6 120.7(7) . . ?
C8 C7 H7 119.7 . . ?
C6 C7 H7 119.7 . . ?
O1 C8 C7 126.2(7) . . ?
O1 C8 C9 115.5(6) . . ?
C7 C8 C9 118.4(7) . . ?
N1 C9 C8 120.6(6) . . ?
N1 C9 C4 117.9(6) . . ?
C8 C9 C4 121.5(6) . . ?
C18 O11 H11O 109.5 . . ?
C11 N11 C19 123.2(6) . . ?
C11 N11 H11N 114.5 . . ?
C19 N11 H11N 122.3 . . ?
N11 C11 C12 119.7(7) . . ?
N11 C11 H11 120.1 . . ?
C12 C11 H11 120.1 . . ?
C13 C12 C11 119.0(7) . . ?
C13 C12 H12 120.5 . . ?
C11 C12 H12 120.5 . . ?
C12 C13 C14 121.3(7) . . ?
C12 C13 H13 119.4 . . ?
C14 C13 H13 119.4 . . ?
C19 C14 C13 118.1(7) . . ?
C19 C14 C15 118.5(6) . . ?
C13 C14 C15 123.4(7) . . ?
C16 C15 C14 119.0(7) . . ?
C16 C15 H15 120.5 . . ?
C14 C15 H15 120.5 . . ?
C15 C16 C17 121.5(7) . . ?
C15 C16 H16 119.3 . . ?
C17 C16 H16 119.3 . . ?
C18 C17 C16 121.4(7) . . ?
C18 C17 H17 119.3 . . ?
C16 C17 H17 119.3 . . ?
C17 C18 O11 126.6(6) . . ?
C17 C18 C19 117.8(7) . . ?
O11 C18 C19 115.5(6) . . ?
N11 C19 C14 118.7(6) . . ?
N11 C19 C18 119.5(6) . . ?
C14 C19 C18 121.8(7) . . ?

loop_
_geom_bond_atom_site_label_1
_geom_bond_atom_site_label_2
_geom_bond_distance
_geom_bond_site_symmetry_2
_geom_bond_publ_flag
Hg1 Br2 2.6021(7) . ?
Hg1 Br2 2.6021(7) 2 ?
Hg1 Br1 2.6127(7) . ?
Hg1 Br1 2.6128(7) 2 ?
Hg11 Br11 2.6203(7) 2_655 ?
Hg11 Br11 2.6204(7) . ?
Hg11 Br12 2.6247(8) 2_655 ?
Hg11 Br12 2.6247(8) . ?
O1 C8 1.371(9) . ?
O1 H1O 0.8400 . ?
N1 C1 1.318(9) . ?
N1 C9 1.392(9) . ?
N1 H1N 0.8378 . ?
C1 C2 1.402(11) . ?
C1 H1 0.9500 . ?
C2 C3 1.355(11) . ?
C2 H2 0.9500 . ?
C3 C4 1.421(10) . ?
C3 H3 0.9500 . ?
C4 C5 1.402(10) . ?
C4 C9 1.416(10) . ?
C5 C6 1.363(10) . ?
C5 H5 0.9500 . ?
C6 C7 1.404(10) . ?
C6 H6 0.9500 . ?
C7 C8 1.373(10) . ?
C7 H7 0.9500 . ?
C8 C9 1.403(10) . ?
O11 C18 1.362(9) . ?
O11 H11O 0.8400 . ?
N11 C11 1.342(9) . ?
N11 C19 1.362(9) . ?
N11 H11N 0.8465 . ?
C11 C12 1.392(11) . ?
C11 H11 0.9500 . ?
C12 C13 1.368(11) . ?
C12 H12 0.9500 . ?
C13 C14 1.407(10) . ?
C13 H13 0.9500 . ?
C14 C19 1.403(10) . ?
C14 C15 1.424(10) . ?
C15 C16 1.374(10) . ?
C15 H15 0.9500 . ?
C16 C17 1.410(11) . ?
C16 H16 0.9500 . ?
C17 C18 1.358(10) . ?
C17 H17 0.9500 . ?
C18 C19 1.426(10) . ?

loop_
_geom_torsion_atom_site_label_1
_geom_torsion_atom_site_label_2
_geom_torsion_atom_site_label_3
_geom_torsion_atom_site_label_4
_geom_torsion
_geom_torsion_site_symmetry_1
_geom_torsion_site_symmetry_2
_geom_torsion_site_symmetry_3
_geom_torsion_site_symmetry_4
_geom_torsion_publ_flag
C9 N1 C1 C2 -0.2(11) . . . . ?
N1 C1 C2 C3 0.9(11) . . . . ?
C1 C2 C3 C4 -0.9(11) . . . . ?
C2 C3 C4 C5 -178.6(7) . . . . ?
C2 C3 C4 C9 0.2(10) . . . . ?
C9 C4 C5 C6 0.3(10) . . . . ?
C3 C4 C5 C6 179.0(6) . . . . ?
C4 C5 C6 C7 -0.1(10) . . . . ?
C5 C6 C7 C8 -0.9(10) . . . . ?
C6 C7 C8 O1 -178.6(6) . . . . ?
C6 C7 C8 C9 1.6(10) . . . . ?
C1 N1 C9 C8 178.3(6) . . . . ?
C1 N1 C9 C4 -0.5(10) . . . . ?
O1 C8 C9 N1 0.0(9) . . . . ?
C7 C8 C9 N1 179.8(6) . . . . ?
O1 C8 C9 C4 178.8(6) . . . . ?
C7 C8 C9 C4 -1.5(10) . . . . ?
C5 C4 C9 N1 179.3(6) . . . . ?
C3 C4 C9 N1 0.5(9) . . . . ?
C5 C4 C9 C8 0.5(10) . . . . ?
C3 C4 C9 C8 -178.3(6) . . . . ?
C19 N11 C11 C12 -2.4(10) . . . . ?
N11 C11 C12 C13 1.2(11) . . . . ?
C11 C12 C13 C14 0.8(11) . . . . ?
C12 C13 C14 C19 -1.7(10) . . . . ?
C12 C13 C14 C15 175.9(7) . . . . ?
C19 C14 C15 C16 -2.6(9) . . . . ?
C13 C14 C15 C16 179.8(6) . . . . ?
C14 C15 C16 C17 1.8(10) . . . . ?
C15 C16 C17 C18 -0.5(10) . . . . ?
C16 C17 C18 O11 179.7(6) . . . . ?
C16 C17 C18 C19 -0.1(10) . . . . ?
C11 N11 C19 C14 1.4(10) . . . . ?
C11 N11 C19 C18 -177.9(6) . . . . ?
C13 C14 C19 N11 0.7(9) . . . . ?
C15 C14 C19 N11 -177.1(6) . . . . ?
C13 C14 C19 C18 179.9(6) . . . . ?
C15 C14 C19 C18 2.2(10) . . . . ?
C17 C18 C19 N11 178.4(6) . . . . ?
O11 C18 C19 N11 -1.4(9) . . . . ?
C17 C18 C19 C14 -0.8(10) . . . . ?
O11 C18 C19 C14 179.4(6) . . . . ?
